data_2243619
loop_
_publ_author_name
'Koizumi, Take-aki'
'Takata, Toshikazu'

_publ_section_title
;
 Crystal structure of 2,6-bis(3-hydroxy-3-methylbut-1-yn-1-yl)pyridine
 monohydrate
;
_journal_coeditor_code IS5553
_journal_issue 11
_journal_name_full 'Acta Crystallographica Section E'
_journal_page_first 1737
_journal_page_last 1740
_journal_paper_doi 10.1107/S2056989020013304
_journal_volume 76
_journal_year 2020
_chemical_formula_iupac 'C15 H17 N O2, H2 O'
_chemical_formula_moiety 'C15 H17 N O2, H2 O'
_chemical_formula_sum 'C15 H19 N O3'
_chemical_formula_weight 261.31
_chemical_name_common
;
2,6-Bis(3-hydroxy-3-methylbut-1-yn-1-yl)pyridine monohydrate
;
_chemical_name_systematic
;
4-[6-(3-Hydroxy-3-methylbut-1-yn-1-yl)pyridin-2-yl]-2-methylbut-3-yn-2-ol
monohydrate
;
_space_group_crystal_system orthorhombic
_space_group_IT_number 43
_space_group_name_Hall 'F 2 -2d'
_space_group_name_H-M_alt 'F d d 2'
_atom_sites_solution_hydrogens mixed
_atom_sites_solution_primary iterative
_audit_creation_method
;
Olex2 1.2
(compiled 2018.05.29 svn.r3508 for OlexSys, GUI svn.r5506)
;
_cell_angle_alpha 90
_cell_angle_beta 90
_cell_angle_gamma 90
_cell_formula_units_Z 16
_cell_length_a 31.9834(14)
_cell_length_b 27.7358(13)
_cell_length_c 6.6610(4)
_cell_measurement_reflns_used 4276
_cell_measurement_temperature 113(2)
_cell_measurement_theta_max 74.9060
_cell_measurement_theta_min 4.1790
_cell_volume 5908.9(5)
_computing_cell_refinement
;
CrysAlisPro (Rigaku OD, 2019)
;
_computing_data_collection
;
CrysAlisPro (Rigaku OD, 2019)
;
_computing_data_reduction
;
CrysAlisPro (Rigaku OD, 2019)
;
_computing_molecular_graphics
;
<i>OLEX2</i> (Dolomanov <i>et al.</i>,  2009)
;
_computing_publication_material
;
<i>OLEX2</i> (Dolomanov <i>et al.</i>,  2009)
;
_computing_structure_refinement
;
<i>Olex2.refine</i> (Bourhis <i>et al.</i>,  2015)
;
_computing_structure_solution
;
<i>Olex2.solve</i> (Bourhis <i>et al.</i>,  2015)
;
_diffrn_ambient_temperature 113(2)
_diffrn_detector 'Hybrid Pixel Array Detector'
_diffrn_detector_area_resol_mean 10.0000
_diffrn_measured_fraction_theta_full 0.983
_diffrn_measured_fraction_theta_max 0.942
_diffrn_measurement_device 'four-circle diffractometer'
_diffrn_measurement_device_type 'Rigaku XtaLAB Synergy R, DW system, HyPix'
_diffrn_measurement_method '\w scans'
_diffrn_radiation_monochromator mirror
_diffrn_radiation_probe x-ray
_diffrn_radiation_type CuK\a
_diffrn_radiation_wavelength 1.54184
_diffrn_reflns_av_R_equivalents 0.0145
_diffrn_reflns_av_unetI/netI 0.0181
_diffrn_reflns_limit_h_max 25
_diffrn_reflns_limit_h_min -40
_diffrn_reflns_limit_k_max 34
_diffrn_reflns_limit_k_min -22
_diffrn_reflns_limit_l_max 5
_diffrn_reflns_limit_l_min -8
_diffrn_reflns_number 4676
_diffrn_reflns_theta_full 67.684
_diffrn_reflns_theta_max 74.961
_diffrn_reflns_theta_min 4.220
_diffrn_source 'Rotating-anode X-ray tube'
_exptl_absorpt_coefficient_mu 0.662
_exptl_absorpt_correction_T_max 1.00000
_exptl_absorpt_correction_T_min 0.81645
_exptl_absorpt_correction_type multi-scan
_exptl_absorpt_process_details
;
(CrysAlisPro; Rigaku OD, 2019)
;
_exptl_crystal_colour white
_exptl_crystal_density_diffrn 1.175
_exptl_crystal_description plate
_exptl_crystal_F_000 2240
_exptl_crystal_size_max 0.34
_exptl_crystal_size_mid 0.1
_exptl_crystal_size_min 0.1
_refine_diff_density_max 0.178
_refine_diff_density_min -0.195
_refine_ls_abs_structure_details
;
Flack <i>x</i> determined using 495 quotients
[(<i>I</i>^+^)-(<i>I</i>^-^)]/[(<i>I</i>^+^)+(<i>I</i>^-^)]
(Parsons <i>et al.</i>, 2013)
;
_refine_ls_abs_structure_Flack 0.02(11)
_refine_ls_extinction_method none
_refine_ls_goodness_of_fit_ref 1.037
_refine_ls_hydrogen_treatment mixed
_refine_ls_matrix_type full
_refine_ls_number_parameters 192
_refine_ls_number_reflns 2071
_refine_ls_number_restraints 1
_refine_ls_restrained_S_all 1.037
_refine_ls_R_factor_all 0.0297
_refine_ls_R_factor_gt 0.0294
_refine_ls_shift/su_max 0.000
_refine_ls_shift/su_mean 0.000
_refine_ls_structure_factor_coef Fsqd
_refine_ls_weighting_details 'w=1/[\s^2^(Fo^2^)+(0.0555P)^2^+3.7832P] where P=(Fo^2^+2Fc^2^)/3'
_refine_ls_weighting_scheme calc
_refine_ls_wR_factor_gt 0.0810
_refine_ls_wR_factor_ref 0.0815
_reflns_number_gt 2045
_reflns_number_total 2071
_reflns_threshold_expression 'I > 2\s(I)'
_cod_data_source_file is5553sup1.cif
_cod_data_source_block I
_cod_database_code 2243619
_shelx_space_group_comment
;
The symmetry employed for this shelxl refinement is uniquely defined
by the following loop, which should always be used as a source of
symmetry information in preference to the above space-group names.
They are only intended as comments.
;
_shelx_estimated_absorpt_t_min 0.806
_shelx_estimated_absorpt_t_max 0.937

loop_
_space_group_symop_operation_xyz
'x, y, z'
'-x, -y, z'
'x+1/4, -y+1/4, z+1/4'
'-x+1/4, y+1/4, z+1/4'
'x, y+1/2, z+1/2'
'-x, -y+1/2, z+1/2'
'x+1/4, -y+3/4, z+3/4'
'-x+1/4, y+3/4, z+3/4'
'x+1/2, y, z+1/2'
'-x+1/2, -y, z+1/2'
'x+3/4, -y+1/4, z+3/4'
'-x+3/4, y+1/4, z+3/4'
'x+1/2, y+1/2, z'
'-x+1/2, -y+1/2, z'
'x+3/4, -y+3/4, z+1/4'
'-x+3/4, y+3/4, z+1/4'

loop_
_atom_site_type_symbol
_atom_site_label
_atom_site_fract_x
_atom_site_fract_y
_atom_site_fract_z
_atom_site_U_iso_or_equiv
_atom_site_adp_type
_atom_site_calc_flag
_atom_site_occupancy
_atom_site_disorder_assembly
_atom_site_disorder_group
O O1 0.35948(3) 0.32551(4) 0.6275(2) 0.0246(3) Uani d 1 . .
O O2 0.34219(3) 0.65799(4) 0.3581(2) 0.0216(3) Uani d 1 . .
O O3 0.38487(4) 0.74210(5) 0.3415(3) 0.0329(4) Uani d 1 . .
N N1 0.27513(4) 0.49371(5) 0.5965(3) 0.0166(3) Uani d 1 . .
H H1 0.3733(8) 0.3523(9) 0.623(5) 0.041(7) Uiso d 1 . .
H H2 0.3550(7) 0.6863(9) 0.339(5) 0.037(6) Uiso d 1 . .
H H2A 0.195964 0.419764 0.615414 0.022 Uiso calc 1 . .
H H3 0.158347 0.492523 0.628127 0.023 Uiso calc 1 . .
H H3A 0.4117(8) 0.7423(8) 0.345(5) 0.033(6) Uiso d 1 . .
H H3B 0.3782(8) 0.7679(10) 0.288(5) 0.042(7) Uiso d 1 . .
H H4 0.194772 0.565882 0.611513 0.022 Uiso calc 1 . .
H H9A 0.313194 0.255773 0.504956 0.037 Uiso calc 1 . .
H H9B 0.271146 0.285849 0.469227 0.037 Uiso calc 1 . .
H H9C 0.290932 0.282373 0.689425 0.037 Uiso calc 1 . .
H H10A 0.353762 0.360767 0.264577 0.041 Uiso calc 1 . .
H H10B 0.310243 0.336577 0.202018 0.041 Uiso calc 1 . .
H H10C 0.350205 0.303410 0.244822 0.041 Uiso calc 1 . .
H H14A 0.303649 0.733924 0.513951 0.036 Uiso calc 1 . .
H H14B 0.271251 0.704803 0.651137 0.036 Uiso calc 1 . .
H H14C 0.269906 0.699027 0.412177 0.036 Uiso calc 1 . .
H H15A 0.369017 0.641198 0.719381 0.043 Uiso calc 1 . .
H H15B 0.333112 0.668096 0.843702 0.043 Uiso calc 1 . .
H H15C 0.364036 0.698483 0.703467 0.043 Uiso calc 1 . .
C C1 0.25351(4) 0.45203(5) 0.6000(3) 0.0160(3) Uani d 1 . .
C C2 0.21008(5) 0.44989(5) 0.6118(3) 0.0182(3) Uani d 1 . .
C C3 0.18798(5) 0.49280(6) 0.6182(3) 0.0193(4) Uani d 1 . .
C C4 0.20942(4) 0.53608(5) 0.6100(3) 0.0183(3) Uani d 1 . .
C C5 0.25298(4) 0.53508(5) 0.5995(3) 0.0159(3) Uani d 1 . .
C C6 0.27810(5) 0.40863(6) 0.5837(3) 0.0186(4) Uani d 1 . .
C C7 0.29850(5) 0.37292(5) 0.5576(3) 0.0190(4) Uani d 1 . .
C C8 0.32310(5) 0.32951(6) 0.5046(3) 0.0179(4) Uani d 1 . .
C C9 0.29729(5) 0.28434(6) 0.5457(3) 0.0244(4) Uani d 1 . .
C C10 0.33542(6) 0.33286(6) 0.2844(3) 0.0275(4) Uani d 1 . .
C C11 0.27666(4) 0.57928(5) 0.5862(3) 0.0170(3) Uani d 1 . .
C C12 0.29570(4) 0.61579(6) 0.5643(3) 0.0178(3) Uani d 1 . .
C C13 0.31907(5) 0.66164(5) 0.5422(3) 0.0181(4) Uani d 1 . .
C C14 0.28820(5) 0.70362(6) 0.5287(3) 0.0238(4) Uani d 1 . .
C C15 0.34897(6) 0.66791(7) 0.7178(4) 0.0290(4) Uani d 1 . .

loop_
_atom_site_aniso_label
_atom_site_aniso_U_11
_atom_site_aniso_U_22
_atom_site_aniso_U_33
_atom_site_aniso_U_12
_atom_site_aniso_U_13
_atom_site_aniso_U_23
O1 0.0193(5) 0.0161(5) 0.0383(9) -0.0015(4) -0.0082(6) 0.0042(6)
O2 0.0195(5) 0.0166(5) 0.0287(7) -0.0014(4) 0.0053(6) 0.0013(6)
O3 0.0154(5) 0.0246(6) 0.0586(11) -0.0014(4) 0.0000(7) 0.0166(7)
N1 0.0161(5) 0.0165(6) 0.0173(8) 0.0000(4) -0.0002(6) 0.0005(6)
C1 0.0187(7) 0.0157(7) 0.0138(8) 0.0000(5) -0.0010(7) 0.0008(7)
C2 0.0186(6) 0.0176(7) 0.0182(9) -0.0035(5) -0.0006(7) 0.0009(7)
C3 0.0144(6) 0.0230(8) 0.0205(9) -0.0004(6) -0.0009(7) 0.0010(8)
C4 0.0175(7) 0.0180(7) 0.0195(9) 0.0022(5) 0.0000(7) 0.0000(7)
C5 0.0183(7) 0.0157(7) 0.0136(9) -0.0003(5) 0.0001(7) 0.0007(7)
C6 0.0185(7) 0.0174(7) 0.0200(9) -0.0027(5) -0.0010(7) 0.0019(7)
C7 0.0178(6) 0.0168(7) 0.0225(9) -0.0029(5) 0.0009(7) 0.0029(8)
C8 0.0163(6) 0.0143(7) 0.0232(10) 0.0003(5) -0.0017(7) 0.0024(7)
C9 0.0228(7) 0.0164(7) 0.0339(11) -0.0046(6) -0.0014(8) 0.0015(8)
C10 0.0299(8) 0.0245(8) 0.0280(11) 0.0067(7) 0.0065(8) 0.0042(8)
C11 0.0174(7) 0.0175(7) 0.0161(8) 0.0017(5) -0.0005(7) -0.0004(7)
C12 0.0173(6) 0.0172(7) 0.0190(9) 0.0025(6) -0.0001(6) -0.0009(7)
C13 0.0179(7) 0.0135(7) 0.0229(10) 0.0004(5) 0.0002(7) 0.0001(7)
C14 0.0230(7) 0.0161(7) 0.0322(11) 0.0031(6) 0.0025(8) 0.0023(8)
C15 0.0340(9) 0.0203(8) 0.0327(11) -0.0043(7) -0.0129(8) 0.0014(8)

loop_
_atom_type_symbol
_atom_type_description
_atom_type_scat_dispersion_real
_atom_type_scat_dispersion_imag
_atom_type_scat_source
C C 0.0181 0.0091 'International Tables Vol C Tables 4.2.6.8 and 6.1.1.4'
H H 0.0000 0.0000 'International Tables Vol C Tables 4.2.6.8 and 6.1.1.4'
N N 0.0311 0.0180 'International Tables Vol C Tables 4.2.6.8 and 6.1.1.4'
O O 0.0492 0.0322 'International Tables Vol C Tables 4.2.6.8 and 6.1.1.4'

loop_
_geom_angle_atom_site_label_1
_geom_angle_atom_site_label_2
_geom_angle_atom_site_label_3
_geom_angle_site_symmetry_1
_geom_angle_site_symmetry_3
_geom_angle
_geom_angle_publ_flag
C13 O2 H2 . . 107(2) ?
C8 O1 H1 . . 109.4(19) ?
H3A O3 H3B . . 105(2) ?
C1 N1 C5 . . 117.40(12) ?
N1 C1 C6 . . 115.80(12) ?
N1 C1 C2 . . 123.32(13) ?
C2 C1 C6 . . 120.85(13) ?
O1 C8 C7 . . 111.09(14) ?
O1 C8 C9 . . 105.94(14) ?
O1 C8 C10 . . 110.27(13) ?
C7 C8 C9 . . 109.73(13) ?
C7 C8 C10 . . 108.51(15) ?
C10 C8 C9 . . 111.32(16) ?
N1 C5 C4 . . 122.83(14) ?
N1 C5 C11 . . 116.47(12) ?
C4 C5 C11 . . 120.68(14) ?
C11 C12 C13 . . 178.5(2) ?
C6 C7 C8 . . 174.6(2) ?
C5 C4 H4 . . 120.7 ?
C3 C4 C5 . . 118.66(14) ?
C3 C4 H4 . . 120.7 ?
C12 C11 C5 . . 176.4(2) ?
C7 C6 C1 . . 176.0(2) ?
O2 C13 C12 . . 106.48(13) ?
O2 C13 C14 . . 109.61(14) ?
O2 C13 C15 . . 109.95(14) ?
C12 C13 C14 . . 109.48(12) ?
C12 C13 C15 . . 109.82(15) ?
C15 C13 C14 . . 111.38(14) ?
C1 C2 H2A . . 120.8 ?
C3 C2 C1 . . 118.31(13) ?
C3 C2 H2A . . 120.8 ?
C4 C3 C2 . . 119.44(13) ?
C4 C3 H3 . . 120.3 ?
C2 C3 H3 . . 120.3 ?
C8 C9 H9A . . 109.5 ?
C8 C9 H9B . . 109.5 ?
C8 C9 H9C . . 109.5 ?
H9A C9 H9B . . 109.5 ?
H9A C9 H9C . . 109.5 ?
H9B C9 H9C . . 109.5 ?
C8 C10 H10A . . 109.5 ?
C8 C10 H10B . . 109.5 ?
C8 C10 H10C . . 109.5 ?
H10A C10 H10B . . 109.5 ?
H10A C10 H10C . . 109.5 ?
H10B C10 H10C . . 109.5 ?
C13 C14 H14A . . 109.5 ?
C13 C14 H14B . . 109.5 ?
C13 C14 H14C . . 109.5 ?
H14A C14 H14B . . 109.5 ?
H14A C14 H14C . . 109.5 ?
H14B C14 H14C . . 109.5 ?
C13 C15 H15A . . 109.5 ?
C13 C15 H15B . . 109.5 ?
C13 C15 H15C . . 109.5 ?
H15A C15 H15B . . 109.5 ?
H15A C15 H15C . . 109.5 ?
H15B C15 H15C . . 109.5 ?

loop_
_geom_bond_atom_site_label_1
_geom_bond_atom_site_label_2
_geom_bond_site_symmetry_2
_geom_bond_distance
_geom_bond_publ_flag
O2 C13 . 1.436(2) ?
O2 H2 . 0.89(3) ?
O1 C8 . 1.427(2) ?
O1 H1 . 0.86(3) ?
O3 H3A . 0.86(3) ?
O3 H3B . 0.83(3) ?
N1 C1 . 1.3473(19) ?
N1 C5 . 1.3488(19) ?
C1 C6 . 1.442(2) ?
C1 C2 . 1.393(2) ?
C8 C7 . 1.481(2) ?
C8 C9 . 1.525(2) ?
C8 C10 . 1.522(3) ?
C5 C4 . 1.3952(19) ?
C5 C11 . 1.444(2) ?
C12 C11 . 1.191(2) ?
C12 C13 . 1.482(2) ?
C7 C6 . 1.199(2) ?
C4 H4 . 0.9500 ?
C4 C3 . 1.384(2) ?
C13 C14 . 1.529(2) ?
C13 C15 . 1.521(3) ?
C2 H2A . 0.9500 ?
C2 C3 . 1.385(2) ?
C3 H3 . 0.9500 ?
C9 H9A . 0.9800 ?
C9 H9B . 0.9800 ?
C9 H9C . 0.9800 ?
C10 H10A . 0.9800 ?
C10 H10B . 0.9800 ?
C10 H10C . 0.9800 ?
C14 H14A . 0.9800 ?
C14 H14B . 0.9800 ?
C14 H14C . 0.9800 ?
C15 H15A . 0.9800 ?
C15 H15B . 0.9800 ?
C15 H15C . 0.9800 ?

loop_
_geom_hbond_atom_site_label_D
_geom_hbond_atom_site_label_H
_geom_hbond_atom_site_label_A
_geom_hbond_site_symmetry_A
_geom_hbond_distance_DH
_geom_hbond_distance_HA
_geom_hbond_distance_DA
_geom_hbond_angle_DHA
_geom_hbond_publ_flag
O1 H1 O2 16_545 0.86(3) 1.90(3) 2.7640(15) 175(3) y
O2 H2 O3 . 0.89(3) 1.82(2) 2.7052(17) 170(3) y
O3 H3A N1 12_554 0.86(3) 2.02(3) 2.8790(18) 179(3) y
O3 H3B O1 5_554 0.83(3) 2.01(3) 2.8361(19) 173(3) y

loop_
_geom_torsion_atom_site_label_1
_geom_torsion_atom_site_label_2
_geom_torsion_atom_site_label_3
_geom_torsion_atom_site_label_4
_geom_torsion_site_symmetry_1
_geom_torsion_site_symmetry_2
_geom_torsion_site_symmetry_3
_geom_torsion_site_symmetry_4
_geom_torsion
_geom_torsion_publ_flag
N1 C1 C2 C3 . . . . 0.7(3) ?
N1 C5 C4 C3 . . . . 0.1(3) ?
C1 N1 C5 C4 . . . . 1.3(3) ?
C1 N1 C5 C11 . . . . -177.20(15) ?
C1 C2 C3 C4 . . . . 0.9(3) ?
C5 N1 C1 C6 . . . . 176.16(16) ?
C5 N1 C1 C2 . . . . -1.8(3) ?
C5 C4 C3 C2 . . . . -1.3(3) ?
C11 C5 C4 C3 . . . . 178.62(17) ?
C6 C1 C2 C3 . . . . -177.14(17) ?

_cod_database_fobs_code 2243619
